data_7219927
loop_
_publ_author_name
'liu, qingxiang'
'Wei, Qing'
'Liu, Rui'
'Zhao, Xiao-Jun'
'Zhao, Zhi-Xiang'

_publ_section_title
;
 NHC Macrometallocycles of Mercury(II) and Silver(I): Synthesis,
 Structural Studies and Recognition of Hg(II) Complex 4 for Silver ion
;
_journal_name_full 'RSC Adv.'
_journal_paper_doi 10.1039/C4RA14340J
_journal_year 2015
_chemical_formula_sum 'C36 H40 Ag F6 N4 O2 P'
_chemical_formula_weight 813.560
_space_group_IT_number 15
_symmetry_Int_Tables_number 15
_symmetry_space_group_name_Hall '-C 2yc'
_symmetry_space_group_name_H-M 'C 1 2/c 1'
_audit_creation_date 13-05-06
_audit_creation_method 'Created with Diamond (www.crystalimpact.com)'
_audit_update_record
;
2014-11-10 deposited with the CCDC.
2015-03-11 downloaded from the CCDC.
;
_cell_angle_alpha 90.000
_cell_angle_beta 119.068(5)
_cell_angle_gamma 90.000
_cell_formula_units_Z 4
_cell_length_a 16.501(6)
_cell_length_b 16.221(6)
_cell_length_c 15.435(6)
_cell_volume 3611(2)
_refine_ls_R_factor_all 0.039
_cod_data_source_file c4ra14340j2.cif
_cod_data_source_block n130428b
_cod_depositor_comments
;
 Changing the data item names _geom_angle_atom_site_symbol_1,
 _geom_angle_atom_site_symbol_2, _geom_angle_atom_site_symbol_3,
 _geom_bond_atom_site_symbol_1, _geom_bond_atom_site_symbol_2,
 _geom_torsion_atom_site_symbol_1, _geom_torsion_atom_site_symbol_2,
 _geom_torsion_atom_site_symbol_3, _geom_torsion_atom_site_symbol_4 to
 _geom_angle_atom_site_label_1, _geom_angle_atom_site_label_2,
 _geom_angle_atom_site_label_3, _geom_bond_atom_site_label_1,
 _geom_bond_atom_site_label_2, _geom_torsion_atom_site_label_1,
 _geom_torsion_atom_site_label_2, _geom_torsion_atom_site_label_3,
 _geom_torsion_atom_site_label_4.

 Antanas Vaitkus,
 2017-01-29
;
_cod_original_cell_volume 3611.0(20)
_cod_original_sg_symbol_Hall -C_2yc
_cod_database_code 7219927

loop_
_symmetry_equiv_pos_site_id
_symmetry_equiv_pos_as_xyz
1 'x, y, z'
2 '-x, y, 0.500-z'
3 '-x, -y, -z'
4 'x, -y, 0.500+z'
5 '0.500+x, 0.500+y, z'
6 '0.500-x, 0.500+y, 0.500-z'
7 '0.500-x, 0.500-y, -z'
8 '0.500+x, 0.500-y, 0.500+z'

loop_
_atom_site_aniso_label
_atom_site_aniso_U_11
_atom_site_aniso_U_22
_atom_site_aniso_U_33
_atom_site_aniso_U_12
_atom_site_aniso_U_13
_atom_site_aniso_U_23
Ag1 0.0570(2) 0.0543(2) 0.0398(2) 0.00000 0.02543(16) 0.00000
P1 0.0710(8) 0.0697(9) 0.0598(8) 0.0244(7) 0.0434(7) 0.0176(6)
F1 0.117(2) 0.126(2) 0.0832(17) 0.0092(18) 0.0613(17) -0.0174(16)
F2 0.103(2) 0.153(3) 0.0945(19) 0.070(2) 0.0534(17) 0.0450(19)
F3 0.134(2) 0.108(2) 0.127(2) -0.0061(18) 0.094(2) 0.0154(18)
O1 0.0687(15) 0.0501(13) 0.0711(15) -0.0038(11) 0.0491(13) -0.0007(11)
N1 0.0507(15) 0.0448(14) 0.0447(14) 0.0031(11) 0.0239(12) -0.0012(11)
N2 0.0451(13) 0.0510(15) 0.0418(13) 0.0080(11) 0.0243(11) 0.0023(11)
C1 0.100(3) 0.116(3) 0.125(3) 0.024(2) 0.048(2) -0.016(3)
C2 0.081(2) 0.106(2) 0.103(2) 0.0093(18) 0.0447(18) -0.0138(19)
C3 0.070(2) 0.101(3) 0.095(2) -0.0013(19) 0.0510(19) -0.008(2)
C4 0.063(2) 0.056(2) 0.065(2) -0.0122(17) 0.0334(18) -0.0059(17)
C5 0.0531(18) 0.0484(17) 0.0431(16) 0.0086(14) 0.0244(14) -0.0028(13)
C6 0.0528(17) 0.0490(17) 0.0417(16) 0.0126(14) 0.0261(14) 0.0006(13)
C7 0.067(2) 0.072(2) 0.0541(19) 0.0137(18) 0.0394(18) 0.0063(17)
C8 0.089(3) 0.091(3) 0.0462(19) 0.026(2) 0.041(2) 0.0112(19)
C9 0.077(3) 0.095(3) 0.0384(18) 0.022(2) 0.0215(18) -0.0018(19)
C10 0.058(2) 0.069(2) 0.0481(19) 0.0076(17) 0.0198(16) -0.0101(16)
C11 0.0514(17) 0.0431(16) 0.0434(16) 0.0080(13) 0.0259(14) 0.0011(13)
C12 0.0446(17) 0.069(2) 0.0490(17) 0.0070(15) 0.0266(14) 0.0025(16)
C13 0.0517(18) 0.067(2) 0.060(2) -0.0067(16) 0.0353(16) 0.0009(17)
C14 0.0425(16) 0.0491(17) 0.0569(19) -0.0019(14) 0.0217(14) -0.0007(15)
C15 0.0574(16) 0.0540(16) 0.0816(19) -0.0060(14) 0.0346(15) 0.0069(15)
C16 0.0642(16) 0.0544(14) 0.0920(18) -0.0050(13) 0.0318(14) 0.0062(14)
C17 0.0889(18) 0.0618(15) 0.109(2) -0.0058(15) 0.0358(16) 0.0079(16)
C18 0.105(2) 0.0670(18) 0.121(2) -0.0063(18) 0.0378(19) 0.0084(19)

loop_
_atom_site_label
_atom_site_type_symbol
_atom_site_fract_x
_atom_site_fract_y
_atom_site_fract_z
_atom_site_occupancy
_atom_site_symmetry_multiplicity
_atom_site_Wyckoff_symbol
_atom_site_calc_flag
_atom_site_thermal_displace_type
_atom_site_U_iso_or_equiv
Ag1 Ag 0.5000 0.0521(0) 0.2500 1.000 4 e d Uani 0.04957(15)
P1 P 0.2500 0.2500 0.5000 1.000 4 d d Uani 0.0619(4)
F1 F 0.2312(2) 0.1979(2) 0.4057(2) 1.000 8 f d Uani 0.1033(9)
F2 F 0.3409(2) 0.1997(2) 0.5621(2) 1.000 8 f d Uani 0.1145(11)
F3 F 0.1943(2) 0.1851(2) 0.5271(2) 1.000 8 f d Uani 0.1098(10)
O1 O 0.5366(2) 0.2310(1) 0.1937(2) 1.000 8 f d Uani 0.0569(6)
N1 N 0.3647(2) 0.0409(2) 0.0211(2) 1.000 8 f d Uani 0.0464(6)
N2 N 0.4938(2) 0.0994(2) 0.0551(2) 1.000 8 f d Uani 0.0446(6)
C1 C 0.1750(4) 0.1956(4) 0.0773(5) 1.000 8 f d Uani 0.1165(16)
H1A H 0.1571 0.2234 0.0157 1.000 8 f calc Uiso 0.17500
H1B H 0.2005 0.2347 0.1306 1.000 8 f calc Uiso 0.17500
H1C H 0.1216 0.1697 0.0750 1.000 8 f calc Uiso 0.17500
C2 C 0.2471(3) 0.1307(4) 0.0939(4) 1.000 8 f d Uani 0.0966(11)
H2A H 0.3009 0.1577 0.0971 1.000 8 f calc Uiso 0.11600
H2B H 0.2665 0.1047 0.1576 1.000 8 f calc Uiso 0.11600
C3 C 0.2158(3) 0.0669(3) 0.0180(4) 1.000 8 f d Uani 0.0842(11)
H3A H 0.1933 0.0932 -0.0460 1.000 8 f calc Uiso 0.10100
H3B H 0.1640 0.0381 0.0173 1.000 8 f calc Uiso 0.10100
C4 C 0.2891(2) 0.0039(2) 0.0312(3) 1.000 8 f d Uani 0.0602(9)
H4A H 0.3140 -0.0212 0.0962 1.000 8 f calc Uiso 0.07200
H4B H 0.2606 -0.0393 -0.0180 1.000 8 f calc Uiso 0.07200
C5 C 0.3561(2) 0.0669(2) -0.0689(2) 1.000 8 f d Uani 0.0478(7)
C6 C 0.4385(2) 0.1043(2) -0.0472(2) 1.000 8 f d Uani 0.0465(7)
C7 C 0.4540(3) 0.1388(2) -0.1202(3) 1.000 8 f d Uani 0.0600(9)
H7 H 0.5098 0.1640 -0.1055 1.000 8 f calc Uiso 0.07200
C8 C 0.3819(3) 0.1333(3) -0.2155(3) 1.000 8 f d Uani 0.0718(11)
H8 H 0.3890 0.1560 -0.2668 1.000 8 f calc Uiso 0.08600
C9 C 0.2993(3) 0.0952(3) -0.2374(3) 1.000 8 f d Uani 0.0727(11)
H9 H 0.2525 0.0928 -0.3031 1.000 8 f calc Uiso 0.08700
C10 C 0.2839(3) 0.0609(2) -0.1658(3) 1.000 8 f d Uani 0.0612(9)
H10 H 0.2282 0.0350 -0.1811 1.000 8 f calc Uiso 0.07300
C11 C 0.4483(2) 0.0610(2) 0.0965(2) 1.000 8 f d Uani 0.0448(7)
C12 C 0.5850(2) 0.1370(2) 0.1114(2) 1.000 8 f d Uani 0.0525(8)
H12A H 0.6185 0.1315 0.0746 1.000 8 f calc Uiso 0.06300
H12B H 0.6197 0.1080 0.1738 1.000 8 f calc Uiso 0.06300
C13 C 0.5789(2) 0.2266(2) 0.1318(3) 1.000 8 f d Uani 0.0560(8)
H13A H 0.6403 0.2510 0.1652 1.000 8 f calc Uiso 0.06700
H13B H 0.5418 0.2562 0.0703 1.000 8 f calc Uiso 0.06700
C14 C 0.5203(2) 0.3077(2) 0.2182(2) 1.000 8 f d Uani 0.0506(7)
C15 C 0.5389(2) 0.3802(2) 0.1879(3) 1.000 8 f d Uani 0.0640(8)
H15 H 0.5650 0.3798 0.1464 1.000 8 f calc Uiso 0.07700
C16 C 0.5192(3) 0.4566(2) 0.2181(4) 1.000 8 f d Uani 0.0728(9)
C17 C 0.5381(4) 0.5323(3) 0.1864(4) 1.000 8 f d Uani 0.0917(10)
H17 H 0.5633 0.5328 0.1441 1.000 8 f calc Uiso 0.11000
C18 C 0.5191(4) 0.6051(3) 0.2181(4) 1.000 8 f d Uani 0.1049(13)
H18 H 0.5316 0.6549 0.1972 1.000 8 f calc Uiso 0.12600

loop_
_atom_type_symbol
_atom_type_radius_bond
Ag 1.200
P 1.200
F 1.200
O 1.200
N 1.200
C 1.200
H 1.200

loop_
_geom_angle_atom_site_label_1
_geom_angle_atom_site_label_2
_geom_angle_atom_site_label_3
_geom_angle_site_symmetry_1
_geom_angle_site_symmetry_3
_geom_angle
_geom_angle_publ_flag
C11 Ag1 C11 2_655 . 172.15(16) no
F2 P1 F2 7_556 . 180.0(2) no
F2 P1 F1 7_556 . 90.82(17) no
F2 P1 F1 . . 89.18(17) no
F2 P1 F1 7_556 7_556 89.18(17) no
F2 P1 F1 . 7_556 90.82(17) no
F1 P1 F1 . 7_556 180.0() no
F2 P1 F3 7_556 . 90.15(18) no
F2 P1 F3 . . 89.85(18) no
F1 P1 F3 . . 90.51(17) no
F1 P1 F3 7_556 . 89.49(17) no
F2 P1 F3 7_556 7_556 89.85(18) no
F2 P1 F3 . 7_556 90.15(18) no
F1 P1 F3 . 7_556 89.49(17) no
F1 P1 F3 7_556 7_556 90.51(17) no
F3 P1 F3 . 7_556 180.0(2) no
C14 O1 C13 . . 117.2(3) no
C11 N1 C5 . . 110.8(3) no
C11 N1 C4 . . 125.4(3) no
C5 N1 C4 . . 123.6(3) no
C11 N2 C6 . . 110.8(3) no
C11 N2 C12 . . 124.2(3) no
C6 N2 C12 . . 124.8(3) no
C2 C1 H1A . . 109.50 no
C2 C1 H1B . . 109.50 no
H1A C1 H1B . . 109.50 no
C2 C1 H1C . . 109.50 no
H1A C1 H1C . . 109.50 no
H1B C1 H1C . . 109.50 no
C3 C2 C1 . . 114.5(5) no
C3 C2 H2A . . 108.60 no
C1 C2 H2A . . 108.60 no
C3 C2 H2B . . 108.60 no
C1 C2 H2B . . 108.60 no
H2A C2 H2B . . 107.60 no
C2 C3 C4 . . 115.0(4) no
C2 C3 H3A . . 108.50 no
C4 C3 H3A . . 108.50 no
C2 C3 H3B . . 108.50 no
C4 C3 H3B . . 108.50 no
H3A C3 H3B . . 107.50 no
N1 C4 C3 . . 112.0(3) no
N1 C4 H4A . . 109.20 no
C3 C4 H4A . . 109.20 no
N1 C4 H4B . . 109.20 no
C3 C4 H4B . . 109.20 no
H4A C4 H4B . . 107.90 no
C6 C5 N1 . . 106.4(3) no
C6 C5 C10 . . 121.4(3) no
N1 C5 C10 . . 132.1(3) no
C5 C6 C7 . . 122.1(3) no
C5 C6 N2 . . 106.1(3) no
C7 C6 N2 . . 131.8(3) no
C8 C7 C6 . . 116.0(4) no
C8 C7 H7 . . 122.00 no
C6 C7 H7 . . 122.00 no
C7 C8 C9 . . 121.9(4) no
C7 C8 H8 . . 119.10 no
C9 C8 H8 . . 119.10 no
C10 C9 C8 . . 122.3(4) no
C10 C9 H9 . . 118.80 no
C8 C9 H9 . . 118.80 no
C9 C10 C5 . . 116.3(4) no
C9 C10 H10 . . 121.90 no
C5 C10 H10 . . 121.90 no
N1 C11 N2 . . 106.0(3) no
N1 C11 Ag1 . . 130.2(2) no
N2 C11 Ag1 . . 123.4(2) no
N2 C12 C13 . . 112.1(3) no
N2 C12 H12A . . 109.20 no
C13 C12 H12A . . 109.20 no
N2 C12 H12B . . 109.20 no
C13 C12 H12B . . 109.20 no
H12A C12 H12B . . 107.90 no
O1 C13 C12 . . 107.0(3) no
O1 C13 H13A . . 110.30 no
C12 C13 H13A . . 110.30 no
O1 C13 H13B . . 110.30 no
C12 C13 H13B . . 110.30 no
H13A C13 H13B . . 108.60 no
C15 C14 O1 . . 125.9(3) no
C15 C14 C14 . 2_655 119.8(2) no
O1 C14 C14 . 2_655 114.35(16) no
C14 C15 C16 . . 121.2(4) no
C14 C15 H15 . . 119.40 no
C16 C15 H15 . . 119.40 no
C16 C16 C17 2_655 . 119.6(3) no
C16 C16 C15 2_655 . 119.0(2) no
C17 C16 C15 . . 121.4(4) no
C18 C17 C16 . . 119.8(5) no
C18 C17 H17 . . 120.10 no
C16 C17 H17 . . 120.10 no
C17 C18 C18 . 2_655 120.6(3) no
C17 C18 H18 . . 119.70 no
C18 C18 H18 2_655 . 119.70 no

loop_
_geom_bond_atom_site_label_1
_geom_bond_atom_site_label_2
_geom_bond_site_symmetry_2
_geom_bond_distance
_geom_bond_publ_flag
Ag1 C11 2_655 2.097(3) no
Ag1 C11 . 2.097(3) no
P1 F2 7_556 1.561(2) no
P1 F2 . 1.561(2) no
P1 F1 . 1.578(3) no
P1 F1 7_556 1.578(3) no
P1 F3 . 1.582(3) no
P1 F3 7_556 1.582(3) no
O1 C14 . 1.365(4) no
O1 C13 . 1.432(4) no
N1 C11 . 1.343(4) no
N1 C5 . 1.391(4) no
N1 C4 . 1.459(4) no
N2 C11 . 1.352(4) no
N2 C6 . 1.391(4) no
N2 C12 . 1.456(4) no
C1 C2 . 1.514(7) no
C1 H1A . 0.9600 no
C1 H1B . 0.9600 no
C1 H1C . 0.9600 no
C2 C3 . 1.457(7) no
C2 H2A . 0.9700 no
C2 H2B . 0.9700 no
C3 C4 . 1.520(6) no
C3 H3A . 0.9700 no
C3 H3B . 0.9700 no
C4 H4A . 0.9700 no
C4 H4B . 0.9700 no
C5 C6 . 1.374(5) no
C5 C10 . 1.391(5) no
C6 C7 . 1.388(5) no
C7 C8 . 1.373(5) no
C7 H7 . 0.9300 no
C8 C9 . 1.382(6) no
C8 H8 . 0.9300 no
C9 C10 . 1.366(6) no
C9 H9 . 0.9300 no
C10 H10 . 0.9300 no
C12 C13 . 1.501(5) no
C12 H12A . 0.9700 no
C12 H12B . 0.9700 no
C13 H13A . 0.9700 no
C13 H13B . 0.9700 no
C14 C15 . 1.356(5) no
C14 C14 2_655 1.430(7) no
C15 C16 . 1.417(5) no
C15 H15 . 0.9300 no
C16 C16 2_655 1.404(9) no
C16 C17 . 1.412(6) no
C17 C18 . 1.372(7) no
C17 H17 . 0.9300 no
C18 C18 2_655 1.402(11) no
C18 H18 . 0.9300 no

loop_
_geom_torsion_atom_site_label_1
_geom_torsion_atom_site_label_2
_geom_torsion_atom_site_label_3
_geom_torsion_atom_site_label_4
_geom_torsion_site_symmetry_1
_geom_torsion_site_symmetry_4
_geom_torsion
_geom_torsion_publ_flag
C1 C2 C3 C4 . . 177.0(5) no
C11 N1 C4 C3 . . 101.5(4) no
C5 N1 C4 C3 . . -72.4(4) no
C2 C3 C4 N1 . . -65.2(5) no
C11 N1 C5 C6 . . 0.2(3) no
C4 N1 C5 C6 . . 175.0(3) no
C11 N1 C5 C10 . . -179.6(3) no
C4 N1 C5 C10 . . -4.8(5) no
N1 C5 C6 C7 . . -179.2(3) no
C10 C5 C6 C7 . . 0.6(5) no
N1 C5 C6 N2 . . 0.1(3) no
C10 C5 C6 N2 . . 179.9(3) no
C11 N2 C6 C5 . . -0.4(3) no
C12 N2 C6 C5 . . -175.0(3) no
C11 N2 C6 C7 . . 178.8(3) no
C12 N2 C6 C7 . . 4.3(5) no
C5 C6 C7 C8 . . 0.1(5) no
N2 C6 C7 C8 . . -179.0(3) no
C6 C7 C8 C9 . . -0.5(6) no
C7 C8 C9 C10 . . 0.3(6) no
C8 C9 C10 C5 . . 0.4(6) no
C6 C5 C10 C9 . . -0.8(5) no
N1 C5 C10 C9 . . 178.9(3) no
C5 N1 C11 N2 . . -0.5(3) no
C4 N1 C11 N2 . . -175.1(3) no
C5 N1 C11 Ag1 . . 172.3(2) no
C4 N1 C11 Ag1 . . -2.4(4) no
C6 N2 C11 N1 . . 0.6(3) no
C12 N2 C11 N1 . . 175.2(3) no
C6 N2 C11 Ag1 . . -172.8(2) no
C12 N2 C11 Ag1 . . 1.8(4) no
C11 Ag1 C11 N1 2_655 . -112.1(3) no
C11 Ag1 C11 N2 2_655 . 59.5(2) no
C11 N2 C12 C13 . . -91.9(4) no
C6 N2 C12 C13 . . 81.9(4) no
C14 O1 C13 C12 . . -177.2(3) no
N2 C12 C13 O1 . . 64.0(3) no
C13 O1 C14 C15 . . 1.3(5) no
C13 O1 C14 C14 . 2_655 -178.7(3) no
O1 C14 C15 C16 . . -179.9(4) no
C14 C14 C15 C16 2_655 . 0.2(6) no
C14 C15 C16 C16 . 2_655 0.9(7) no
C14 C15 C16 C17 . . -179.8(4) no
C16 C16 C17 C18 2_655 . 0.1(9) no
C15 C16 C17 C18 . . -179.2(4) no
C16 C17 C18 C18 . 2_655 -0.1(10) no
